data_1541228
loop_
_publ_author_name
'Merlino, S.'
'Leoni, L.'
'Bonaccorsi, E.'
'Pasero, M.'
'Mellini, M.'
'Orlandi, P.'

_publ_section_title
;
 Pitiglianoite, a new feldspathoid from southern Tuscany, Italy: Chemical
 composition and crystal structure
;
_journal_name_full 'American Mineralogist'
_journal_page_first 2003
_journal_page_last 2008
_journal_volume 76
_journal_year 1991
_chemical_formula_sum 'Al6 H4 K2 Na6 O30 S Si6'
_chemical_name_systematic 'Na6 K2 (Al6 Si6 O24) (S O4) (H2 O)2'
_space_group_IT_number 173
_symmetry_space_group_name_Hall 'P 6c'
_symmetry_space_group_name_H-M 'P 63'
_cell_angle_alpha 90
_cell_angle_beta 90
_cell_angle_gamma 120
_cell_formula_units_Z 3
_cell_length_a 22.121
_cell_length_b 22.121
_cell_length_c 5.221
_cell_volume 2212.554
_citation_journal_id_ASTM AMMIAY
_cod_data_source_file Merlino_AMMIAY_1991_1560.cif
_cod_data_source_block H4Al6K2Na6O30S1Si6
_cod_original_formula_sum 'H4 Al6 K2 Na6 O30 S1 Si6'
_cod_database_code 1541228

loop_
_symmetry_equiv_pos_as_xyz
x,y,z
x-y,x,z+1/2
-y,x-y,z
-x,-y,z+1/2
-x+y,-x,z
y,-x+y,z+1/2

loop_
_atom_site_label
_atom_site_type_symbol
_atom_site_fract_x
_atom_site_fract_y
_atom_site_fract_z
_atom_site_occupancy
_atom_site_U_iso_or_equiv
Na2 Na+1 0.779 0.4461 0.3241 0.3333 0.0
K2 K+1 0.9997 0.1119 0.8286 0.3333 0.0
O14 O-2 0.3618 0.329 0.2285 0.3333 0.0
S2 S+6 0 0 0.3375 0.5 0.0
O8 O-2 0.8944 0.4344 0.5875 1 0.0
Na1 Na+1 0.3342 0.3334 0.6619 1 0.0
O4 O-2 0.8947 0.6691 0.7654 1 0.0
O15 O-2 0.3373 0.3509 0.2238 0.3333 0.0
O3 O-2 0.8694 0.3332 0.2188 1 0.0
S1 S+6 0.6667 0.3333 0.8207 1 0.0
O2 O-2 0.9988 0.7978 0.7183 1 0.0
O17 O-2 0.7241 0.3319 0.9715 1 0.0
Na3 Na+1 0.666 0.4844 0.8171 1 0.0
O12 O-2 0.7995 0.2373 0.5719 1 0.0
Si3 Si+4 0.9159 0.7503 0.7865 1 0.0
Al1 Al+3 0.9144 0.165 0.2858 1 0.0
Si1 Si+4 0.8334 0.2506 0.2864 1 0.0
O11 O-2 0.8686 0.0978 0.0701 1 0.0
O7 O-2 0.7703 0.209 0.0842 1 0.0
Si2 Si+4 0.9141 0.4983 0.7875 1 0.0
O13 O-2 0.3091 0.3072 0.2324 0.3333 0.0
O9 O-2 0.8977 0.1256 0.5829 1 0.0
Na5 Na+1 0.8495 -0.0001 0.3219 0.5 0.0
K1 K+1 0.779 0.4461 0.3241 0.6667 0.0
O18 O-2 0.0269 0.0387 0.5661 0.1666 0.0
O5 O-2 0.9956 0.5592 0.7669 1 0.0
Al2 Al+3 0.9183 0.4205 0.2876 1 0.0
O19 O-2 0.0584 0.0569 0.1804 0.5 0.0
O10 O-2 0.8945 0.4639 0.0721 1 0.0
O16 O-2 0.7041 0.3444 0.586 0.3333 0.0
O6 O-2 0.8939 0.2302 0.257 1 0.0
Na4 Na+1 0.9997 0.1119 0.8286 0.1667 0.0
Al3 Al+3 0.8298 0.5828 0.7891 1 0.0
O1 O-2 0.8673 0.5334 0.719 1 0.0
